data_7033757
loop_
_publ_author_name
'Kar, Gopa'
'Priv\'er, Steven H'
'Jones, Lathe A.'
'Guo, Si-Xuan'
'Torriero, Angel A. J.'
'Bond, Alan M.'
'Bennett, Martin A.'
'Bhargava, Suresh K.'

_publ_section_title
;
 Cyclopalladated complexes containing 2-C6R4PPh2 ligands (R = H, F):
 one-electron electrochemical reduction leading to metal-carbon \s-bond
 cleavage via palladium(i).
;
_journal_issue 7
_journal_name_full 'Dalton transactions (Cambridge, England : 2003)'
_journal_page_first 3367
_journal_page_last 3377
_journal_paper_doi 10.1039/c4dt03268c
_journal_volume 44
_journal_year 2015
_chemical_formula_moiety 'C46 H22 F20 O4 P2 Pd2'
_chemical_formula_sum 'C46 H22 F20 O4 P2 Pd2'
_chemical_formula_weight 1293.38
_chemical_name_systematic
;
 ?
;
_space_group_IT_number 14
_symmetry_cell_setting monoclinic
_symmetry_space_group_name_Hall '-P 2yn'
_symmetry_space_group_name_H-M 'P 1 21/n 1'
_atom_sites_solution_hydrogens geom
_atom_sites_solution_primary direct
_atom_sites_solution_secondary difmap
_audit_creation_method SHELXL-97
_audit_update_record
;
2014-09-16 deposited with the CCDC.
2015-01-06 downloaded from the CCDC.
;
_cell_angle_alpha 90.00
_cell_angle_beta 90.025(3)
_cell_angle_gamma 90.00
_cell_formula_units_Z 4
_cell_length_a 10.9599(16)
_cell_length_b 18.571(3)
_cell_length_c 22.210(3)
_cell_measurement_reflns_used 5258
_cell_measurement_temperature 150(2)
_cell_measurement_theta_max 26.55
_cell_measurement_theta_min 2.16
_cell_volume 4520.5(12)
_computing_cell_refinement 'Bruker SAINT'
_computing_data_collection 'Bruker APEX2'
_computing_data_reduction 'Bruker SAINT'
_computing_molecular_graphics 'Bruker SHELXTL'
_computing_publication_material 'Bruker SHELXTL'
_computing_structure_refinement 'SHELXL-97 (Sheldrick, 2008)'
_computing_structure_solution 'SHELXS-97 (Sheldrick, 2008)'
_diffrn_ambient_temperature 150(2)
_diffrn_measured_fraction_theta_full 1.000
_diffrn_measured_fraction_theta_max 1.000
_diffrn_measurement_device_type 'Bruker APEX-II CCD'
_diffrn_measurement_method 'phi and omega scans'
_diffrn_radiation_monochromator graphite
_diffrn_radiation_source 'fine-focus sealed tube'
_diffrn_radiation_type MoK\a
_diffrn_radiation_wavelength 0.71073
_diffrn_reflns_av_R_equivalents 0.0814
_diffrn_reflns_av_sigmaI/netI 0.0850
_diffrn_reflns_limit_h_max 15
_diffrn_reflns_limit_h_min -15
_diffrn_reflns_limit_k_max 16
_diffrn_reflns_limit_k_min -26
_diffrn_reflns_limit_l_max 30
_diffrn_reflns_limit_l_min -31
_diffrn_reflns_number 54068
_diffrn_reflns_theta_full 30.00
_diffrn_reflns_theta_max 30.00
_diffrn_reflns_theta_min 0.92
_exptl_absorpt_coefficient_mu 0.995
_exptl_absorpt_correction_T_max 0.9519
_exptl_absorpt_correction_T_min 0.8903
_exptl_absorpt_correction_type multi-scan
_exptl_absorpt_process_details SADABS
_exptl_crystal_colour yellow
_exptl_crystal_density_diffrn 1.900
_exptl_crystal_density_method 'not measured'
_exptl_crystal_description needle
_exptl_crystal_F_000 2528
_exptl_crystal_recrystallization_method 'Re-crystallisation from solvent: dichloromethane/methanol'
_exptl_crystal_size_max 0.18
_exptl_crystal_size_mid 0.05
_exptl_crystal_size_min 0.05
_refine_diff_density_max 0.746
_refine_diff_density_min -0.940
_refine_diff_density_rms 0.144
_refine_ls_extinction_method none
_refine_ls_goodness_of_fit_ref 0.993
_refine_ls_hydrogen_treatment constr
_refine_ls_matrix_type full
_refine_ls_number_parameters 688
_refine_ls_number_reflns 13205
_refine_ls_number_restraints 0
_refine_ls_restrained_S_all 0.993
_refine_ls_R_factor_all 0.0845
_refine_ls_R_factor_gt 0.0457
_refine_ls_shift/su_max 0.001
_refine_ls_shift/su_mean 0.000
_refine_ls_structure_factor_coef Fsqd
_refine_ls_weighting_details 'calc w=1/[\s^2^(Fo^2^)+(0.0275P)^2^+0.0000P] where P=(Fo^2^+2Fc^2^)/3'
_refine_ls_weighting_scheme calc
_refine_ls_wR_factor_gt 0.0755
_refine_ls_wR_factor_ref 0.0850
_reflns_number_gt 9322
_reflns_number_total 13205
_reflns_threshold_expression >2sigma(I)
_cod_data_source_file c4dt03268c2.cif
_cod_data_source_block mo_sp02000_0m
_cod_depositor_comments
;
The following automatic conversions were performed:

'_symmetry_cell_setting' value 'Monoclinic' changed to 'monoclinic'
according to
/usr/data/users/saulius/crontab/automatic-downloads/rss-feeds/RSC/lib/dictionaries/cif_core.dic
dictionary named 'cif_core.dic' version 2.4.2 from 2011-04-26.

Automatic conversion script
Id: cif_fix_values 3008 2015-01-20 13:52:24Z robertas 

 Adding full bibliography for 7033756--7033759.cif.
;
_cod_original_cell_volume 4520.4(12)
_cod_original_sg_symbol_H-M 'P2(1)/n  '
_cod_database_code 7033757

loop_
_symmetry_equiv_pos_as_xyz
'x, y, z'
'-x+1/2, y+1/2, -z+1/2'
'-x, -y, -z'
'x-1/2, -y-1/2, z-1/2'

loop_
_atom_site_label
_atom_site_type_symbol
_atom_site_fract_x
_atom_site_fract_y
_atom_site_fract_z
_atom_site_U_iso_or_equiv
_atom_site_adp_type
_atom_site_occupancy
_atom_site_symmetry_multiplicity
_atom_site_calc_flag
_atom_site_refinement_flags
_atom_site_disorder_assembly
_atom_site_disorder_group
Pd1 Pd 0.25205(3) 0.350645(16) 0.196024(14) 0.01929(7) Uani 1 1 d . . .
Pd2 Pd 0.26607(3) 0.192863(17) 0.194119(15) 0.01969(7) Uani 1 1 d . . .
P1 P 0.11762(10) 0.20225(7) 0.12427(5) 0.0195(3) Uani 1 1 d . . .
P2 P 0.40444(10) 0.34690(7) 0.12906(5) 0.0194(3) Uani 1 1 d . . .
O1 O 0.1010(3) 0.36792(19) 0.25249(14) 0.0256(8) Uani 1 1 d . . .
O2 O 0.3646(3) 0.35047(19) 0.27123(14) 0.0268(8) Uani 1 1 d . . .
O3 O 0.4117(3) 0.17456(19) 0.25245(13) 0.0257(8) Uani 1 1 d . . .
O4 O 0.1463(3) 0.18830(19) 0.26670(14) 0.0263(8) Uani 1 1 d . . .
F1 F -0.0684(2) 0.24893(15) 0.03275(12) 0.0297(7) Uani 1 1 d . . .
F2 F -0.1409(2) 0.38179(16) 0.00369(11) 0.0342(7) Uani 1 1 d . . .
F3 F -0.0375(2) 0.49886(16) 0.05781(12) 0.0345(7) Uani 1 1 d . . .
F4 F 0.1439(2) 0.48156(15) 0.13708(12) 0.0313(6) Uani 1 1 d . . .
F5 F 0.3819(2) 0.06723(15) 0.13096(12) 0.0323(7) Uani 1 1 d . . .
F6 F 0.5544(2) 0.05582(17) 0.04586(13) 0.0389(8) Uani 1 1 d . . .
F7 F 0.6655(2) 0.17435(17) 0.00118(12) 0.0388(8) Uani 1 1 d . . .
F8 F 0.5997(2) 0.30605(16) 0.03970(12) 0.0326(7) Uani 1 1 d . . .
F9 F -0.0489(2) 0.46430(19) 0.31982(13) 0.0461(9) Uani 1 1 d . . .
F10 F -0.1002(3) 0.35314(18) 0.31967(14) 0.0473(9) Uani 1 1 d . . .
F11 F -0.0103(3) 0.3983(2) 0.39670(13) 0.0573(11) Uani 1 1 d . . .
F12 F 0.3970(5) 0.3678(5) 0.4262(2) 0.076(2) Uani 0.718(4) 1 d P A 1
F13 F 0.4913(5) 0.4323(3) 0.3631(3) 0.0634(15) Uani 0.718(4) 1 d P A 1
F14 F 0.5123(5) 0.3190(4) 0.3616(3) 0.0644(18) Uani 0.718(4) 1 d P A 1
F12A F 0.5467(12) 0.3779(14) 0.3412(6) 0.076(2) Uani 0.282(4) 1 d P A 2
F13A F 0.4454(15) 0.3085(8) 0.4007(8) 0.0634(15) Uani 0.282(4) 1 d P A 2
F14A F 0.4293(15) 0.4181(10) 0.4067(8) 0.0644(18) Uani 0.282(4) 1 d P A 2
F15 F 0.5149(2) 0.15175(19) 0.39965(12) 0.0480(9) Uani 1 1 d . . .
F16 F 0.5598(3) 0.08365(19) 0.32468(14) 0.0486(9) Uani 1 1 d . . .
F17 F 0.6089(2) 0.19559(19) 0.32393(13) 0.0447(8) Uani 1 1 d . . .
F18 F 0.0007(7) 0.2321(4) 0.3564(4) 0.060(2) Uani 0.561(5) 1 d P B 1
F19 F 0.0077(7) 0.1185(4) 0.3536(4) 0.0603(16) Uani 0.561(5) 1 d P B 1
F20 F 0.1051(6) 0.1750(7) 0.4204(3) 0.075(3) Uani 0.561(5) 1 d P B 1
F18A F 0.0809(9) 0.1289(6) 0.4067(5) 0.060(2) Uani 0.439(5) 1 d P B 2
F19A F 0.0671(9) 0.2410(5) 0.3957(5) 0.0603(16) Uani 0.439(5) 1 d P B 2
F20A F -0.0340(7) 0.1712(10) 0.3404(3) 0.075(3) Uani 0.439(5) 1 d P B 2
C1 C 0.1375(4) 0.3548(2) 0.12725(19) 0.0174(9) Uani 1 1 d . . .
C2 C 0.0838(4) 0.2938(3) 0.10081(19) 0.0203(10) Uani 1 1 d . . .
C3 C -0.0117(4) 0.3052(3) 0.05853(18) 0.0206(10) Uani 1 1 d . . .
C4 C -0.0493(4) 0.3733(3) 0.0433(2) 0.0239(11) Uani 1 1 d . . .
C5 C 0.0028(4) 0.4323(3) 0.0707(2) 0.0258(11) Uani 1 1 d . . .
C6 C 0.0957(4) 0.4218(2) 0.11169(19) 0.0211(10) Uani 1 1 d . . .
C7 C -0.0315(4) 0.1743(3) 0.15209(19) 0.0232(10) Uani 1 1 d . . .
C8 C -0.0819(3) 0.2165(2) 0.1975(2) 0.0260(10) Uani 1 1 d . . .
H8 H -0.0359 0.2548 0.2144 0.031 Uiso 1 1 calc R . .
C9 C -0.1997(4) 0.2028(3) 0.21827(19) 0.0284(11) Uani 1 1 d . . .
H9 H -0.2339 0.2321 0.2490 0.034 Uiso 1 1 calc R . .
C10 C -0.2665(3) 0.1469(3) 0.1944(2) 0.0318(10) Uani 1 1 d . . .
H10 H -0.3466 0.1375 0.2086 0.038 Uiso 1 1 calc R . .
C11 C -0.2165(4) 0.1046(3) 0.1495(2) 0.0318(11) Uani 1 1 d . . .
H11 H -0.2627 0.0660 0.1330 0.038 Uiso 1 1 calc R . .
C12 C -0.0996(4) 0.1179(3) 0.1282(2) 0.0287(11) Uani 1 1 d . . .
H12 H -0.0661 0.0885 0.0974 0.034 Uiso 1 1 calc R . .
C13 C 0.1493(4) 0.1499(3) 0.05689(19) 0.0229(10) Uani 1 1 d . . .
C14 C 0.1616(4) 0.0759(3) 0.0611(2) 0.0306(12) Uani 1 1 d . . .
H14 H 0.1447 0.0523 0.0981 0.037 Uiso 1 1 calc R . .
C15 C 0.1982(4) 0.0364(3) 0.0118(2) 0.0408(14) Uani 1 1 d . . .
H15 H 0.2036 -0.0146 0.0146 0.049 Uiso 1 1 calc R . .
C16 C 0.2271(4) 0.0706(3) -0.0418(2) 0.0387(13) Uani 1 1 d . . .
H16 H 0.2544 0.0432 -0.0754 0.046 Uiso 1 1 calc R . .
C17 C 0.2164(4) 0.1442(3) -0.0465(2) 0.0307(11) Uani 1 1 d . . .
H17 H 0.2363 0.1677 -0.0832 0.037 Uiso 1 1 calc R . .
C18 C 0.1761(4) 0.1845(3) 0.0029(2) 0.0260(10) Uani 1 1 d . . .
H18 H 0.1671 0.2352 -0.0004 0.031 Uiso 1 1 calc R . .
C19 C 0.3897(4) 0.1952(3) 0.1285(2) 0.0196(10) Uani 1 1 d . . .
C20 C 0.4485(4) 0.2570(2) 0.10509(18) 0.0186(9) Uani 1 1 d . . .
C21 C 0.5409(4) 0.2478(3) 0.06269(19) 0.0231(10) Uani 1 1 d . . .
C22 C 0.5755(4) 0.1811(3) 0.0422(2) 0.0275(11) Uani 1 1 d . . .
C23 C 0.5197(4) 0.1210(3) 0.0651(2) 0.0275(11) Uani 1 1 d . . .
C24 C 0.4292(4) 0.1290(3) 0.1083(2) 0.0236(10) Uani 1 1 d . . .
C25 C 0.5351(4) 0.3912(3) 0.16380(18) 0.0235(10) Uani 1 1 d . . .
C26 C 0.6526(4) 0.3624(3) 0.1639(2) 0.0300(11) Uani 1 1 d . . .
H26 H 0.6678 0.3170 0.1456 0.036 Uiso 1 1 calc R . .
C27 C 0.7472(4) 0.4004(3) 0.1908(2) 0.0409(12) Uani 1 1 d . . .
H27 H 0.8274 0.3810 0.1905 0.049 Uiso 1 1 calc R . .
C28 C 0.7264(5) 0.4658(3) 0.2178(2) 0.0446(14) Uani 1 1 d . . .
H28 H 0.7920 0.4913 0.2358 0.054 Uiso 1 1 calc R . .
C29 C 0.6089(5) 0.4947(3) 0.2189(2) 0.0402(13) Uani 1 1 d . . .
H29 H 0.5939 0.5400 0.2374 0.048 Uiso 1 1 calc R . .
C30 C 0.5146(4) 0.4564(3) 0.1927(2) 0.0333(11) Uani 1 1 d . . .
H30 H 0.4340 0.4751 0.1945 0.040 Uiso 1 1 calc R . .
C31 C 0.3741(3) 0.3947(3) 0.05889(19) 0.0217(10) Uani 1 1 d . . .
C32 C 0.3387(4) 0.3566(3) 0.0076(2) 0.0288(11) Uani 1 1 d . . .
H32 H 0.3368 0.3054 0.0085 0.035 Uiso 1 1 calc R . .
C33 C 0.3068(4) 0.3923(4) -0.0437(2) 0.0383(14) Uani 1 1 d . . .
H33 H 0.2813 0.3659 -0.0781 0.046 Uiso 1 1 calc R . .
C34 C 0.3113(4) 0.4672(3) -0.0461(2) 0.0394(15) Uani 1 1 d . . .
H34 H 0.2896 0.4917 -0.0821 0.047 Uiso 1 1 calc R . .
C35 C 0.3470(4) 0.5055(3) 0.0038(2) 0.0395(14) Uani 1 1 d . . .
H35 H 0.3503 0.5566 0.0027 0.047 Uiso 1 1 calc R . .
C36 C 0.3785(4) 0.4681(3) 0.0559(2) 0.0298(11) Uani 1 1 d . . .
H36 H 0.4038 0.4945 0.0904 0.036 Uiso 1 1 calc R . .
C37 C -0.0135(4) 0.3982(3) 0.3364(2) 0.0360(14) Uani 1 1 d . . .
C38 C 0.1101(3) 0.3803(3) 0.3080(2) 0.0252(10) Uani 1 1 d . . .
C39 C 0.2120(4) 0.3804(3) 0.3441(2) 0.0295(12) Uani 1 1 d . . .
H39 H 0.2016 0.3908 0.3857 0.035 Uiso 1 1 calc R . .
C40 C 0.3300(4) 0.3661(3) 0.3233(2) 0.0250(11) Uani 1 1 d . A .
C41 C 0.4354(5) 0.3695(3) 0.3689(2) 0.0352(13) Uani 1 1 d . . .
C42 C 0.5225(4) 0.1497(3) 0.3398(2) 0.0320(13) Uani 1 1 d . . .
C43 C 0.4010(4) 0.1669(2) 0.3086(2) 0.0244(10) Uani 1 1 d . . .
C44 C 0.2950(4) 0.1690(3) 0.3439(2) 0.0287(11) Uani 1 1 d . . .
H44 H 0.3027 0.1631 0.3862 0.034 Uiso 1 1 calc R . .
C45 C 0.1796(4) 0.1794(3) 0.32000(19) 0.0229(11) Uani 1 1 d . B .
C46 C 0.0730(4) 0.1782(3) 0.3645(2) 0.0315(12) Uani 1 1 d . . .

loop_
_atom_site_aniso_label
_atom_site_aniso_U_11
_atom_site_aniso_U_22
_atom_site_aniso_U_33
_atom_site_aniso_U_23
_atom_site_aniso_U_13
_atom_site_aniso_U_12
Pd1 0.01805(13) 0.02345(18) 0.01638(14) -0.00231(13) -0.00078(16) 0.00090(13)
Pd2 0.01817(13) 0.02362(19) 0.01728(14) 0.00328(13) 0.00120(13) 0.00231(13)
P1 0.0175(5) 0.0215(8) 0.0194(6) -0.0007(5) 0.0003(4) 0.0009(5)
P2 0.0172(5) 0.0239(8) 0.0170(6) 0.0006(5) -0.0002(4) 0.0003(5)
O1 0.0219(15) 0.036(2) 0.0185(17) -0.0059(14) -0.0014(12) 0.0015(14)
O2 0.0234(17) 0.036(2) 0.0209(19) -0.0019(15) 0.0008(13) 0.0025(14)
O3 0.0241(16) 0.035(2) 0.0177(16) 0.0069(14) 0.0016(12) 0.0052(14)
O4 0.0216(16) 0.035(2) 0.0223(18) 0.0077(14) 0.0024(13) 0.0026(14)
F1 0.0282(13) 0.0277(18) 0.0330(16) -0.0073(13) -0.0133(11) 0.0001(12)
F2 0.0292(14) 0.042(2) 0.0311(15) -0.0034(13) -0.0131(11) 0.0102(13)
F3 0.0367(15) 0.0299(19) 0.0369(17) 0.0017(13) -0.0027(12) 0.0128(13)
F4 0.0333(14) 0.0252(18) 0.0353(16) -0.0067(12) -0.0023(11) 0.0015(12)
F5 0.0323(14) 0.0193(18) 0.0452(18) 0.0058(13) 0.0027(12) 0.0026(12)
F6 0.0385(16) 0.032(2) 0.0464(18) -0.0119(14) 0.0051(13) 0.0159(14)
F7 0.0338(15) 0.050(2) 0.0329(16) -0.0047(14) 0.0178(12) 0.0109(14)
F8 0.0255(13) 0.038(2) 0.0340(15) 0.0058(13) 0.0132(11) -0.0013(13)
F9 0.0335(15) 0.052(2) 0.053(2) -0.0119(16) -0.0029(13) 0.0140(15)
F10 0.0324(15) 0.058(3) 0.051(2) -0.0171(16) 0.0175(14) -0.0102(15)
F11 0.0417(18) 0.107(4) 0.0230(17) -0.0080(18) 0.0075(13) 0.0170(18)
F12 0.046(3) 0.154(7) 0.027(3) 0.008(3) -0.010(2) 0.007(4)
F13 0.067(3) 0.047(4) 0.076(4) 0.012(3) -0.042(3) -0.021(3)
F14 0.060(3) 0.073(4) 0.060(4) -0.034(3) -0.042(3) 0.042(3)
F12A 0.046(3) 0.154(7) 0.027(3) 0.008(3) -0.010(2) 0.007(4)
F13A 0.067(3) 0.047(4) 0.076(4) 0.012(3) -0.042(3) -0.021(3)
F14A 0.060(3) 0.073(4) 0.060(4) -0.034(3) -0.042(3) 0.042(3)
F15 0.0345(16) 0.088(3) 0.0216(16) 0.0084(15) -0.0029(12) 0.0152(16)
F16 0.0450(17) 0.047(2) 0.053(2) 0.0057(16) -0.0095(14) 0.0191(16)
F17 0.0284(14) 0.067(3) 0.0384(19) 0.0119(15) -0.0029(12) -0.0049(15)
F18 0.056(4) 0.043(4) 0.081(5) 0.025(3) 0.042(4) 0.016(3)
F19 0.058(3) 0.053(5) 0.070(4) -0.019(3) 0.038(3) -0.021(3)
F20 0.034(3) 0.174(9) 0.016(3) 0.006(4) 0.0084(19) -0.005(5)
F18A 0.056(4) 0.043(4) 0.081(5) 0.025(3) 0.042(4) 0.016(3)
F19A 0.058(3) 0.053(5) 0.070(4) -0.019(3) 0.038(3) -0.021(3)
F20A 0.034(3) 0.174(9) 0.016(3) 0.006(4) 0.0084(19) -0.005(5)
C1 0.021(2) 0.015(3) 0.016(2) -0.0021(17) 0.0043(16) 0.0080(18)
C2 0.0177(19) 0.022(3) 0.021(2) -0.0012(18) 0.0015(16) 0.0029(18)
C3 0.021(2) 0.020(3) 0.020(2) -0.0023(18) -0.0007(16) 0.0019(18)
C4 0.024(2) 0.027(3) 0.021(2) 0.002(2) -0.0049(17) 0.008(2)
C5 0.028(2) 0.024(3) 0.025(3) 0.004(2) 0.0019(18) 0.005(2)
C6 0.026(2) 0.019(3) 0.018(2) -0.0036(18) 0.0001(17) -0.0041(19)
C7 0.0171(19) 0.029(3) 0.024(2) 0.0020(19) 0.0003(16) 0.0032(18)
C8 0.0236(19) 0.026(3) 0.028(2) 0.003(2) 0.005(2) -0.0020(17)
C9 0.026(2) 0.034(3) 0.024(2) -0.004(2) 0.0062(17) 0.003(2)
C10 0.021(2) 0.041(3) 0.034(2) 0.008(2) -0.003(2) -0.0019(19)
C11 0.025(2) 0.030(3) 0.040(3) -0.002(2) -0.0028(19) -0.011(2)
C12 0.021(2) 0.030(3) 0.035(3) -0.003(2) 0.0021(19) 0.001(2)
C13 0.020(2) 0.027(3) 0.022(2) -0.006(2) -0.0027(16) 0.0036(19)
C14 0.027(2) 0.026(3) 0.039(3) 0.001(2) 0.002(2) 0.003(2)
C15 0.039(3) 0.030(3) 0.053(4) -0.012(3) 0.006(2) 0.007(2)
C16 0.032(3) 0.053(4) 0.030(3) -0.023(2) 0.004(2) 0.008(2)
C17 0.027(2) 0.043(4) 0.022(2) -0.009(2) 0.0007(17) 0.004(2)
C18 0.021(2) 0.031(3) 0.026(2) -0.004(2) -0.0066(17) -0.002(2)
C19 0.019(2) 0.020(3) 0.020(2) 0.000(2) -0.0023(17) 0.0031(19)
C20 0.022(2) 0.021(3) 0.013(2) -0.0021(17) 0.0017(15) 0.0069(17)
C21 0.022(2) 0.029(3) 0.018(2) 0.0025(19) -0.0009(16) 0.0006(18)
C22 0.022(2) 0.037(3) 0.024(2) -0.004(2) 0.0034(18) 0.005(2)
C23 0.025(2) 0.029(3) 0.029(3) -0.005(2) -0.0025(19) 0.013(2)
C24 0.020(2) 0.024(3) 0.027(2) 0.000(2) -0.0023(17) 0.0038(18)
C25 0.025(2) 0.027(3) 0.018(2) 0.0060(19) -0.0058(16) -0.0042(19)
C26 0.023(2) 0.034(3) 0.033(3) 0.005(2) -0.0019(19) -0.004(2)
C27 0.028(2) 0.055(4) 0.040(3) 0.011(2) -0.017(3) -0.006(2)
C28 0.041(3) 0.045(4) 0.048(3) 0.010(3) -0.012(2) -0.019(3)
C29 0.049(3) 0.038(4) 0.034(3) -0.003(2) -0.012(2) -0.018(3)
C30 0.033(2) 0.038(3) 0.029(3) -0.002(2) -0.003(2) -0.004(2)
C31 0.017(2) 0.027(3) 0.021(2) 0.0053(19) -0.0014(16) -0.0001(18)
C32 0.026(2) 0.037(4) 0.024(3) 0.001(2) 0.0025(18) 0.000(2)
C33 0.023(2) 0.070(5) 0.022(3) 0.003(3) -0.0031(18) 0.004(2)
C34 0.022(2) 0.064(5) 0.032(3) 0.023(3) 0.003(2) 0.010(2)
C35 0.033(3) 0.039(4) 0.046(3) 0.019(3) 0.007(2) 0.010(2)
C36 0.027(2) 0.032(3) 0.030(3) 0.004(2) 0.0037(19) 0.001(2)
C37 0.028(3) 0.050(4) 0.030(3) -0.009(3) 0.005(2) 0.002(3)
C38 0.0222(19) 0.028(3) 0.026(2) -0.003(2) 0.001(2) -0.0013(17)
C39 0.029(2) 0.040(4) 0.019(2) -0.008(2) -0.0022(17) 0.007(2)
C40 0.031(2) 0.020(3) 0.024(3) 0.004(2) -0.0038(17) -0.001(2)
C41 0.035(3) 0.048(4) 0.022(3) -0.006(2) -0.007(2) 0.002(3)
C42 0.031(3) 0.038(4) 0.026(3) 0.009(2) 0.000(2) 0.008(2)
C43 0.0230(19) 0.028(3) 0.022(2) 0.007(2) 0.002(2) 0.0044(17)
C44 0.025(2) 0.038(3) 0.023(2) 0.004(2) 0.0047(17) 0.002(2)
C45 0.021(2) 0.023(3) 0.025(3) 0.0027(19) 0.0088(17) 0.0004(18)
C46 0.029(2) 0.033(3) 0.033(3) 0.003(2) 0.000(2) 0.001(2)

loop_
_atom_type_symbol
_atom_type_description
_atom_type_scat_dispersion_real
_atom_type_scat_dispersion_imag
_atom_type_scat_source
C C 0.0033 0.0016 'International Tables Vol C Tables 4.2.6.8 and 6.1.1.4'
H H 0.0000 0.0000 'International Tables Vol C Tables 4.2.6.8 and 6.1.1.4'
O O 0.0106 0.0060 'International Tables Vol C Tables 4.2.6.8 and 6.1.1.4'
F F 0.0171 0.0103 'International Tables Vol C Tables 4.2.6.8 and 6.1.1.4'
P P 0.1023 0.0942 'International Tables Vol C Tables 4.2.6.8 and 6.1.1.4'
Pd Pd -0.9988 1.0072 'International Tables Vol C Tables 4.2.6.8 and 6.1.1.4'

loop_
_geom_angle_atom_site_label_1
_geom_angle_atom_site_label_2
_geom_angle_atom_site_label_3
_geom_angle
C1 Pd1 O2 176.33(14)
C1 Pd1 O1 87.42(14)
O2 Pd1 O1 89.31(12)
C1 Pd1 P2 87.80(12)
O2 Pd1 P2 95.24(9)
O1 Pd1 P2 171.67(10)
C1 Pd1 Pd2 93.50(13)
O2 Pd1 Pd2 88.79(10)
O1 Pd1 Pd2 101.67(10)
P2 Pd1 Pd2 85.43(4)
C19 Pd2 O4 176.10(15)
C19 Pd2 O3 86.42(14)
O4 Pd2 O3 89.71(12)
C19 Pd2 P1 89.18(12)
O4 Pd2 P1 94.63(9)
O3 Pd2 P1 173.29(10)
C19 Pd2 Pd1 91.42(15)
O4 Pd2 Pd1 89.80(10)
O3 Pd2 Pd1 101.19(10)
P1 Pd2 Pd1 83.97(4)
C2 P1 C13 107.7(2)
C2 P1 C7 100.4(2)
C13 P1 C7 107.3(2)
C2 P1 Pd2 114.64(15)
C13 P1 Pd2 112.77(14)
C7 P1 Pd2 113.07(15)
C20 P2 C25 109.3(2)
C20 P2 C31 104.2(2)
C25 P2 C31 106.5(2)
C20 P2 Pd1 114.93(14)
C25 P2 Pd1 106.93(15)
C31 P2 Pd1 114.64(14)
C38 O1 Pd1 123.4(3)
C40 O2 Pd1 124.3(3)
C43 O3 Pd2 124.2(3)
C45 O4 Pd2 123.7(3)
C6 C1 C2 119.1(4)
C6 C1 Pd1 116.3(3)
C2 C1 Pd1 123.9(3)
C1 C2 C3 117.7(4)
C1 C2 P1 123.3(3)
C3 C2 P1 118.6(4)
F1 C3 C4 118.2(4)
F1 C3 C2 120.4(4)
C4 C3 C2 121.3(4)
F2 C4 C3 119.6(4)
F2 C4 C5 120.3(4)
C3 C4 C5 120.0(4)
F3 C5 C4 120.1(4)
F3 C5 C6 120.9(4)
C4 C5 C6 118.9(5)
F4 C6 C1 120.6(4)
F4 C6 C5 116.5(4)
C1 C6 C5 122.8(4)
C12 C7 C8 119.1(4)
C12 C7 P1 124.5(3)
C8 C7 P1 116.2(3)
C7 C8 C9 120.3(4)
C7 C8 H8 119.8
C9 C8 H8 119.8
C10 C9 C8 120.1(4)
C10 C9 H9 119.9
C8 C9 H9 119.9
C9 C10 C11 119.7(4)
C9 C10 H10 120.1
C11 C10 H10 120.1
C10 C11 C12 120.6(4)
C10 C11 H11 119.7
C12 C11 H11 119.7
C11 C12 C7 120.0(4)
C11 C12 H12 120.0
C7 C12 H12 120.0
C14 C13 C18 119.7(4)
C14 C13 P1 119.7(3)
C18 C13 P1 120.2(4)
C15 C14 C13 120.3(5)
C15 C14 H14 119.8
C13 C14 H14 119.8
C14 C15 C16 120.3(5)
C14 C15 H15 119.9
C16 C15 H15 119.9
C17 C16 C15 120.0(4)
C17 C16 H16 120.0
C15 C16 H16 120.0
C16 C17 C18 120.0(4)
C16 C17 H17 120.0
C18 C17 H17 120.0
C13 C18 C17 119.7(5)
C13 C18 H18 120.2
C17 C18 H18 120.2
C24 C19 C20 117.5(4)
C24 C19 Pd2 115.6(4)
C20 C19 Pd2 126.6(4)
C21 C20 C19 118.7(4)
C21 C20 P2 120.2(4)
C19 C20 P2 121.1(3)
F8 C21 C22 117.5(4)
F8 C21 C20 120.1(4)
C22 C21 C20 122.3(4)
F7 C22 C23 120.1(5)
F7 C22 C21 120.6(5)
C23 C22 C21 119.3(4)
F6 C23 C22 119.5(4)
F6 C23 C24 121.3(5)
C22 C23 C24 119.2(5)
F5 C24 C19 120.9(4)
F5 C24 C23 116.1(4)
C19 C24 C23 123.0(5)
C30 C25 C26 119.0(4)
C30 C25 P2 117.5(3)
C26 C25 P2 123.5(4)
C27 C26 C25 119.6(5)
C27 C26 H26 120.2
C25 C26 H26 120.2
C28 C27 C26 120.9(5)
C28 C27 H27 119.6
C26 C27 H27 119.6
C27 C28 C29 120.1(5)
C27 C28 H28 120.0
C29 C28 H28 120.0
C30 C29 C28 119.0(5)
C30 C29 H29 120.5
C28 C29 H29 120.5
C29 C30 C25 121.4(4)
C29 C30 H30 119.3
C25 C30 H30 119.3
C36 C31 C32 118.5(4)
C36 C31 P2 121.4(3)
C32 C31 P2 120.0(4)
C33 C32 C31 120.3(5)
C33 C32 H32 119.8
C31 C32 H32 119.8
C32 C33 C34 120.6(5)
C32 C33 H33 119.7
C34 C33 H33 119.7
C35 C34 C33 119.8(5)
C35 C34 H34 120.1
C33 C34 H34 120.1
C34 C35 C36 118.8(5)
C34 C35 H35 120.6
C36 C35 H35 120.6
C31 C36 C35 121.9(5)
C31 C36 H36 119.1
C35 C36 H36 119.1
F10 C37 F9 107.2(4)
F10 C37 F11 107.5(4)
F9 C37 F11 106.4(4)
F10 C37 C38 112.5(4)
F9 C37 C38 109.9(4)
F11 C37 C38 112.9(4)
O1 C38 C39 129.5(4)
O1 C38 C37 112.0(4)
C39 C38 C37 118.5(4)
C38 C39 C40 123.9(4)
C38 C39 H39 118.1
C40 C39 H39 118.1
O2 C40 C39 129.0(4)
O2 C40 C41 113.0(4)
C39 C40 C41 117.9(4)
F14A C41 F14 131.5(7)
F14A C41 F13 56.4(11)
F14 C41 F13 109.3(6)
F14A C41 F13A 105.3(12)
F14 C41 F13A 52.4(8)
F13 C41 F13A 139.3(7)
F14A C41 F12 49.8(10)
F14 C41 F12 108.2(6)
F13 C41 F12 105.0(5)
F13A C41 F12 60.3(8)
F14A C41 F12A 105.7(13)
F14 C41 F12A 55.8(9)
F13 C41 F12A 56.4(10)
F13A C41 F12A 105.0(11)
F12 C41 F12A 134.9(7)
F14A C41 C40 116.0(7)
F14 C41 C40 112.5(5)
F13 C41 C40 108.7(5)
F13A C41 C40 112.0(7)
F12 C41 C40 112.9(4)
F12A C41 C40 112.1(6)
F17 C42 F15 107.1(4)
F17 C42 F16 107.7(4)
F15 C42 F16 107.3(4)
F17 C42 C43 111.5(4)
F15 C42 C43 113.0(4)
F16 C42 C43 110.1(4)
O3 C43 C44 128.9(4)
O3 C43 C42 112.9(4)
C44 C43 C42 118.2(4)
C45 C44 C43 123.1(4)
C45 C44 H44 118.4
C43 C44 H44 118.4
O4 C45 C44 130.4(4)
O4 C45 C46 113.0(4)
C44 C45 C46 116.6(4)
F18 C46 F20 109.8(7)
F18 C46 F20A 57.5(7)
F20 C46 F20A 129.7(6)
F18 C46 F18A 133.0(6)
F20A C46 F18A 106.5(8)
F18 C46 F19 106.7(6)
F20 C46 F19 106.3(6)
F20A C46 F19 50.1(7)
F18A C46 F19 65.7(6)
F18 C46 F19A 51.3(5)
F20 C46 F19A 64.1(6)
F20A C46 F19A 104.7(8)
F18A C46 F19A 103.8(7)
F19 C46 F19A 140.9(6)
F18 C46 C45 111.5(5)
F20 C46 C45 114.4(5)
F20A C46 C45 115.2(5)
F18A C46 C45 114.9(5)
F19 C46 C45 107.6(5)
F19A C46 C45 110.7(5)

loop_
_geom_bond_atom_site_label_1
_geom_bond_atom_site_label_2
_geom_bond_distance
Pd1 C1 1.978(4)
Pd1 O2 2.076(3)
Pd1 O1 2.102(3)
Pd1 P2 2.2379(12)
Pd1 Pd2 2.9345(6)
Pd2 C19 1.991(4)
Pd2 O4 2.081(3)
Pd2 O3 2.083(3)
Pd2 P1 2.2543(12)
P1 C2 1.817(5)
P1 C13 1.818(4)
P1 C7 1.823(4)
P2 C20 1.818(5)
P2 C25 1.823(4)
P2 C31 1.824(4)
O1 C38 1.258(5)
O2 C40 1.251(5)
O3 C43 1.261(5)
O4 C45 1.250(5)
F1 C3 1.343(5)
F2 C4 1.344(5)
F3 C5 1.343(5)
F4 C6 1.352(5)
F5 C24 1.355(5)
F6 C23 1.338(6)
F7 C22 1.349(5)
F8 C21 1.359(5)
F9 C37 1.339(7)
F10 C37 1.320(6)
F11 C37 1.339(5)
F12 C41 1.342(7)
F13 C41 1.323(7)
F14 C41 1.272(7)
F12A C41 1.375(15)
F13A C41 1.340(15)
F14A C41 1.233(14)
F15 C42 1.331(5)
F16 C42 1.336(6)
F17 C42 1.322(6)
F18 C46 1.290(8)
F19 C46 1.342(9)
F20 C46 1.291(7)
F18A C46 1.313(10)
F19A C46 1.358(10)
F20A C46 1.296(9)
C1 C6 1.370(6)
C1 C2 1.405(6)
C2 C3 1.422(6)
C3 C4 1.372(7)
C4 C5 1.378(7)
C5 C6 1.379(6)
C7 C12 1.391(6)
C7 C8 1.391(6)
C8 C9 1.394(5)
C8 H8 0.9500
C9 C10 1.376(6)
C9 H9 0.9500
C10 C11 1.383(6)
C10 H10 0.9500
C11 C12 1.388(6)
C11 H11 0.9500
C12 H12 0.9500
C13 C14 1.383(6)
C13 C18 1.392(6)
C14 C15 1.377(6)
C14 H14 0.9500
C15 C16 1.387(7)
C15 H15 0.9500
C16 C17 1.376(7)
C16 H16 0.9500
C17 C18 1.399(6)
C17 H17 0.9500
C18 H18 0.9500
C19 C24 1.379(7)
C19 C20 1.415(6)
C20 C21 1.393(6)
C21 C22 1.373(7)
C22 C23 1.371(7)
C23 C24 1.388(6)
C25 C30 1.389(7)
C25 C26 1.394(6)
C26 C27 1.390(6)
C26 H26 0.9500
C27 C28 1.373(7)
C27 H27 0.9500
C28 C29 1.395(7)
C28 H28 0.9500
C29 C30 1.382(6)
C29 H29 0.9500
C30 H30 0.9500
C31 C36 1.366(7)
C31 C32 1.396(6)
C32 C33 1.364(7)
C32 H32 0.9500
C33 C34 1.392(8)
C33 H33 0.9500
C34 C35 1.373(8)
C34 H34 0.9500
C35 C36 1.394(6)
C35 H35 0.9500
C36 H36 0.9500
C37 C38 1.532(6)
C38 C39 1.375(6)
C39 C40 1.400(6)
C39 H39 0.9500
C40 C41 1.537(6)
C42 C43 1.535(6)
C43 C44 1.402(6)
C44 C45 1.385(6)
C44 H44 0.9500
C45 C46 1.531(6)

loop_
_geom_torsion_atom_site_label_1
_geom_torsion_atom_site_label_2
_geom_torsion_atom_site_label_3
_geom_torsion_atom_site_label_4
_geom_torsion
C1 Pd1 Pd2 C19 82.18(16)
O2 Pd1 Pd2 C19 -100.69(14)
O1 Pd1 Pd2 C19 170.27(14)
P2 Pd1 Pd2 C19 -5.33(12)
C1 Pd1 Pd2 O4 -101.53(14)
O2 Pd1 Pd2 O4 75.61(10)
O1 Pd1 Pd2 O4 -13.44(12)
P2 Pd1 Pd2 O4 170.96(9)
C1 Pd1 Pd2 O3 168.80(14)
O2 Pd1 Pd2 O3 -14.06(12)
O1 Pd1 Pd2 O3 -103.11(11)
P2 Pd1 Pd2 O3 81.30(9)
C1 Pd1 Pd2 P1 -6.85(11)
O2 Pd1 Pd2 P1 170.29(8)
O1 Pd1 Pd2 P1 81.24(9)
P2 Pd1 Pd2 P1 -94.36(4)
C19 Pd2 P1 C2 -84.6(2)
O4 Pd2 P1 C2 96.19(18)
Pd1 Pd2 P1 C2 6.89(15)
C19 Pd2 P1 C13 39.1(2)
O4 Pd2 P1 C13 -140.1(2)
Pd1 Pd2 P1 C13 130.60(18)
C19 Pd2 P1 C7 161.1(2)
O4 Pd2 P1 C7 -18.1(2)
Pd1 Pd2 P1 C7 -107.39(18)
C1 Pd1 P2 C20 -89.7(2)
O2 Pd1 P2 C20 92.41(18)
Pd2 Pd1 P2 C20 4.04(15)
C1 Pd1 P2 C25 148.9(2)
O2 Pd1 P2 C25 -29.04(19)
Pd2 Pd1 P2 C25 -117.41(16)
C1 Pd1 P2 C31 31.1(2)
O2 Pd1 P2 C31 -146.9(2)
Pd2 Pd1 P2 C31 124.77(18)
C1 Pd1 O1 C38 -171.2(4)
O2 Pd1 O1 C38 7.1(4)
Pd2 Pd1 O1 C38 95.7(4)
O1 Pd1 O2 C40 -7.5(4)
P2 Pd1 O2 C40 165.5(4)
Pd2 Pd1 O2 C40 -109.2(4)
C19 Pd2 O3 C43 179.6(4)
O4 Pd2 O3 C43 -0.9(4)
Pd1 Pd2 O3 C43 88.9(4)
O3 Pd2 O4 C45 1.9(4)
P1 Pd2 O4 C45 176.7(4)
Pd1 Pd2 O4 C45 -99.3(4)
O1 Pd1 C1 C6 75.0(3)
P2 Pd1 C1 C6 -98.2(3)
Pd2 Pd1 C1 C6 176.6(3)
O1 Pd1 C1 C2 -94.6(4)
P2 Pd1 C1 C2 92.2(3)
Pd2 Pd1 C1 C2 6.9(3)
C6 C1 C2 C3 0.4(6)
Pd1 C1 C2 C3 169.8(3)
C6 C1 C2 P1 -172.2(3)
Pd1 C1 C2 P1 -2.8(5)
C13 P1 C2 C1 -131.6(4)
C7 P1 C2 C1 116.3(4)
Pd2 P1 C2 C1 -5.2(4)
C13 P1 C2 C3 55.9(4)
C7 P1 C2 C3 -56.2(4)
Pd2 P1 C2 C3 -177.7(3)
C1 C2 C3 F1 -178.6(3)
P1 C2 C3 F1 -5.6(5)
C1 C2 C3 C4 0.8(6)
P1 C2 C3 C4 173.8(3)
F1 C3 C4 F2 0.2(6)
C2 C3 C4 F2 -179.2(4)
F1 C3 C4 C5 177.2(4)
C2 C3 C4 C5 -2.2(7)
F2 C4 C5 F3 -0.1(6)
C3 C4 C5 F3 -177.1(4)
F2 C4 C5 C6 179.3(4)
C3 C4 C5 C6 2.3(7)
C2 C1 C6 F4 178.8(4)
Pd1 C1 C6 F4 8.6(5)
C2 C1 C6 C5 -0.3(6)
Pd1 C1 C6 C5 -170.5(3)
F3 C5 C6 F4 -0.8(6)
C4 C5 C6 F4 179.8(4)
F3 C5 C6 C1 178.4(4)
C4 C5 C6 C1 -1.0(7)
C2 P1 C7 C12 118.3(4)
C13 P1 C7 C12 5.9(5)
Pd2 P1 C7 C12 -119.1(4)
C2 P1 C7 C8 -57.1(4)
C13 P1 C7 C8 -169.5(3)
Pd2 P1 C7 C8 65.5(4)
C12 C7 C8 C9 -0.7(7)
P1 C7 C8 C9 174.9(3)
C7 C8 C9 C10 0.7(7)
C8 C9 C10 C11 -0.2(7)
C9 C10 C11 C12 -0.1(7)
C10 C11 C12 C7 0.0(7)
C8 C7 C12 C11 0.4(7)
P1 C7 C12 C11 -174.8(4)
C2 P1 C13 C14 -171.2(3)
C7 P1 C13 C14 -63.9(4)
Pd2 P1 C13 C14 61.3(4)
C2 P1 C13 C18 16.8(4)
C7 P1 C13 C18 124.1(3)
Pd2 P1 C13 C18 -110.7(3)
C18 C13 C14 C15 -1.1(6)
P1 C13 C14 C15 -173.1(4)
C13 C14 C15 C16 2.3(7)
C14 C15 C16 C17 -1.7(7)
C15 C16 C17 C18 -0.1(7)
C14 C13 C18 C17 -0.6(6)
P1 C13 C18 C17 171.4(3)
C16 C17 C18 C13 1.2(6)
O3 Pd2 C19 C24 80.0(3)
P1 Pd2 C19 C24 -94.9(3)
Pd1 Pd2 C19 C24 -178.9(3)
O3 Pd2 C19 C20 -93.5(4)
P1 Pd2 C19 C20 91.5(4)
Pd1 Pd2 C19 C20 7.6(4)
C24 C19 C20 C21 0.9(6)
Pd2 C19 C20 C21 174.3(3)
C24 C19 C20 P2 -179.5(3)
Pd2 C19 C20 P2 -6.1(5)
C25 P2 C20 C21 -61.0(4)
C31 P2 C20 C21 52.6(4)
Pd1 P2 C20 C21 178.9(3)
C25 P2 C20 C19 119.5(4)
C31 P2 C20 C19 -127.0(3)
Pd1 P2 C20 C19 -0.7(4)
C19 C20 C21 F8 -179.5(4)
P2 C20 C21 F8 1.0(6)
C19 C20 C21 C22 1.0(6)
P2 C20 C21 C22 -178.5(3)
F8 C21 C22 F7 0.6(6)
C20 C21 C22 F7 -179.9(4)
F8 C21 C22 C23 178.9(4)
C20 C21 C22 C23 -1.6(7)
F7 C22 C23 F6 -0.8(7)
C21 C22 C23 F6 -179.1(4)
F7 C22 C23 C24 178.5(4)
C21 C22 C23 C24 0.3(7)
C20 C19 C24 F5 176.4(4)
Pd2 C19 C24 F5 2.3(5)
C20 C19 C24 C23 -2.3(7)
Pd2 C19 C24 C23 -176.5(3)
F6 C23 C24 F5 2.3(6)
C22 C23 C24 F5 -177.0(4)
F6 C23 C24 C19 -178.9(4)
C22 C23 C24 C19 1.8(7)
C20 P2 C25 C30 -170.9(4)
C31 P2 C25 C30 77.1(4)
Pd1 P2 C25 C30 -45.9(4)
C20 P2 C25 C26 7.6(4)
C31 P2 C25 C26 -104.4(4)
Pd1 P2 C25 C26 132.6(3)
C30 C25 C26 C27 -2.3(7)
P2 C25 C26 C27 179.1(3)
C25 C26 C27 C28 0.6(7)
C26 C27 C28 C29 0.4(8)
C27 C28 C29 C30 0.3(8)
C28 C29 C30 C25 -2.1(7)
C26 C25 C30 C29 3.1(7)
P2 C25 C30 C29 -178.3(4)
C20 P2 C31 C36 -157.7(3)
C25 P2 C31 C36 -42.2(4)
Pd1 P2 C31 C36 75.8(3)
C20 P2 C31 C32 26.1(4)
C25 P2 C31 C32 141.6(3)
Pd1 P2 C31 C32 -100.4(3)
C36 C31 C32 C33 -1.4(6)
P2 C31 C32 C33 174.9(3)
C31 C32 C33 C34 1.2(7)
C32 C33 C34 C35 -0.6(7)
C33 C34 C35 C36 0.1(7)
C32 C31 C36 C35 1.0(6)
P2 C31 C36 C35 -175.3(3)
C34 C35 C36 C31 -0.4(7)
Pd1 O1 C38 C39 -5.2(7)
Pd1 O1 C38 C37 174.3(3)
F10 C37 C38 O1 46.2(6)
F9 C37 C38 O1 -73.2(5)
F11 C37 C38 O1 168.2(5)
F10 C37 C38 C39 -134.3(5)
F9 C37 C38 C39 106.3(5)
F11 C37 C38 C39 -12.3(7)
O1 C38 C39 C40 0.4(9)
C37 C38 C39 C40 -179.0(5)
Pd1 O2 C40 C39 6.1(8)
Pd1 O2 C40 C41 -173.7(3)
C38 C39 C40 O2 -0.9(9)
C38 C39 C40 C41 178.8(5)
O2 C40 C41 F14A 141.0(14)
C39 C40 C41 F14A -38.8(16)
O2 C40 C41 F14 -41.2(8)
C39 C40 C41 F14 139.0(7)
O2 C40 C41 F13 80.0(7)
C39 C40 C41 F13 -99.8(7)
O2 C40 C41 F13A -98.2(11)
C39 C40 C41 F13A 82.1(12)
O2 C40 C41 F12 -164.0(6)
C39 C40 C41 F12 16.2(8)
O2 C40 C41 F12A 19.5(14)
C39 C40 C41 F12A -160.2(13)
Pd2 O3 C43 C44 -0.3(7)
Pd2 O3 C43 C42 176.6(3)
F17 C42 C43 O3 50.4(6)
F15 C42 C43 O3 171.0(4)
F16 C42 C43 O3 -69.1(5)
F17 C42 C43 C44 -132.3(5)
F15 C42 C43 C44 -11.7(7)
F16 C42 C43 C44 108.2(5)
O3 C43 C44 C45 1.1(9)
C42 C43 C44 C45 -175.7(5)
Pd2 O4 C45 C44 -1.9(8)
Pd2 O4 C45 C46 179.9(3)
C43 C44 C45 O4 0.2(9)
C43 C44 C45 C46 178.3(5)
O4 C45 C46 F18 -49.3(9)
C44 C45 C46 F18 132.3(8)
O4 C45 C46 F20 -174.7(8)
C44 C45 C46 F20 6.8(10)
O4 C45 C46 F20A 13.8(12)
C44 C45 C46 F20A -164.6(10)
O4 C45 C46 F18A 138.2(8)
C44 C45 C46 F18A -40.3(10)
O4 C45 C46 F19 67.4(7)
C44 C45 C46 F19 -111.1(7)
O4 C45 C46 F19A -104.6(8)
C44 C45 C46 F19A 76.9(9)
